data_4333029
loop_
_publ_author_name
'Champouret, Yohan D. M.'
'Fawcett, John'
'Nodes, William J.'
'Singh, Kuldip'
'Solan, Gregory A.'

_publ_section_title
;
 Spacially Confined M2Centers (M = Fe, Co, Ni, Zn) on a Sterically Bulky
 Binucleating Support:&#x00A0; Synthesis, Structures and Ethylene
 Oligomerization Studies
;
_journal_issue 24
_journal_name_full 'Inorganic Chemistry'
_journal_page_first 9890
_journal_page_last 9900
_journal_paper_doi 10.1021/ic061286x
_journal_volume 45
_journal_year 2006
_chemical_formula_sum 'C44 H50 N4 O'
_chemical_formula_weight 650.88
_chemical_name_systematic
; 
 ? 
;
_space_group_IT_number 2
_symmetry_cell_setting triclinic
_symmetry_space_group_name_Hall '-P 1'
_symmetry_space_group_name_H-M 'P -1'
_atom_sites_solution_hydrogens geom
_atom_sites_solution_primary direct
_atom_sites_solution_secondary difmap
_audit_creation_method SHELXL-97
_cell_angle_alpha 83.535(3)
_cell_angle_beta 82.322(4)
_cell_angle_gamma 70.485(3)
_cell_formula_units_Z 2
_cell_length_a 9.2269(15)
_cell_length_b 12.510(2)
_cell_length_c 16.952(3)
_cell_measurement_reflns_used 555
_cell_measurement_temperature 150(2)
_cell_measurement_theta_max 21.368
_cell_measurement_theta_min 2.429
_cell_volume 1823.0(5)
_computing_cell_refinement 'Bruker SMART'
_computing_data_collection 'Bruker SMART'
_computing_data_reduction 'Bruker SHELXTL'
_computing_molecular_graphics 'Bruker SHELXTL'
_computing_publication_material 'Bruker SHELXTL'
_computing_structure_refinement 'SHELXL-97 (Sheldrick, 1997)'
_computing_structure_solution 'SHELXS-97 (Sheldrick, 1990)'
_diffrn_ambient_temperature 150(2)
_diffrn_measured_fraction_theta_full 0.992
_diffrn_measured_fraction_theta_max 0.992
_diffrn_measurement_device_type 'CCD area detector'
_diffrn_measurement_method 'phi and omega scans'
_diffrn_radiation_monochromator graphite
_diffrn_radiation_source 'fine-focus sealed tube'
_diffrn_radiation_type MoK\a
_diffrn_radiation_wavelength 0.71073
_diffrn_reflns_av_R_equivalents 0.0809
_diffrn_reflns_av_sigmaI/netI 0.1398
_diffrn_reflns_limit_h_max 10
_diffrn_reflns_limit_h_min -10
_diffrn_reflns_limit_k_max 14
_diffrn_reflns_limit_k_min -14
_diffrn_reflns_limit_l_max 20
_diffrn_reflns_limit_l_min -20
_diffrn_reflns_number 13346
_diffrn_reflns_theta_full 25.00
_diffrn_reflns_theta_max 25.00
_diffrn_reflns_theta_min 1.73
_exptl_absorpt_coefficient_mu 0.071
_exptl_absorpt_correction_type none
_exptl_crystal_colour block
_exptl_crystal_density_diffrn 1.186
_exptl_crystal_density_method 'not measured'
_exptl_crystal_description yellow
_exptl_crystal_F_000 700
_exptl_crystal_size_max 0.23
_exptl_crystal_size_mid 0.20
_exptl_crystal_size_min 0.12
_refine_diff_density_max 0.314
_refine_diff_density_min -0.166
_refine_diff_density_rms 0.046
_refine_ls_extinction_method none
_refine_ls_goodness_of_fit_ref 0.936
_refine_ls_hydrogen_treatment constr
_refine_ls_matrix_type full
_refine_ls_number_parameters 452
_refine_ls_number_reflns 6357
_refine_ls_number_restraints 0
_refine_ls_restrained_S_all 0.936
_refine_ls_R_factor_all 0.1516
_refine_ls_R_factor_gt 0.0724
_refine_ls_shift/su_max 0.001
_refine_ls_shift/su_mean 0.000
_refine_ls_structure_factor_coef Fsqd
_refine_ls_weighting_details 'calc w=1/[\s^2^(Fo^2^)+(0.0396P)^2^+0.0000P] where P=(Fo^2^+2Fc^2^)/3'
_refine_ls_weighting_scheme calc
_refine_ls_wR_factor_gt 0.1277
_refine_ls_wR_factor_ref 0.1531
_reflns_number_gt 3255
_reflns_number_total 6357
_reflns_threshold_expression >2sigma(I)
_cod_data_source_file ic061286xsup1.cif
_cod_data_source_block 05114
_cod_depositor_comments
;
The following automatic conversions were performed:

'_symmetry_cell_setting' value 'Triclinic' changed to 'triclinic'
according to /home/saulius/struct/CIF-dictionaries/cif_core.dic
dictionary named 'cif_core.dic' version 2.4.2 from 2011-04-26.

Automatic conversion script
Id: cif_fix_values 1891 2012-01-12 08:04:46Z andrius 

The following automatic conversions were performed:

'_refine_ls_hydrogen_treatment' value 'constrained' was replaced with
the value 'constr' as specified in the replacement file
'src/cod-tools/trunk/data/replacement-values/replacement_values.lst'.

Automatic conversion script
Id: cif_fix_values 5376 2017-05-30 11:51:03Z andrius 
;
_cod_original_sg_symbol_H-M P-1
_cod_database_code 4333029

loop_
_symmetry_equiv_pos_as_xyz
'x, y, z'
'-x, -y, -z'

loop_
_atom_site_label
_atom_site_type_symbol
_atom_site_fract_x
_atom_site_fract_y
_atom_site_fract_z
_atom_site_U_iso_or_equiv
_atom_site_adp_type
_atom_site_occupancy
_atom_site_symmetry_multiplicity
_atom_site_calc_flag
_atom_site_refinement_flags
O1 O 0.4925(2) 0.14138(19) 0.91975(13) 0.0355(6) Uani 1 1 d .
H1 H 0.4580 0.1677 0.9645 0.053 Uiso 1 1 calc R
N1 N 0.2068(3) 0.3947(2) 1.17539(16) 0.0294(7) Uani 1 1 d .
N2 N 0.4867(3) 0.1799(2) 1.06533(16) 0.0281(7) Uani 1 1 d .
N3 N 0.7188(3) -0.0533(2) 0.72670(16) 0.0286(7) Uani 1 1 d .
N4 N 0.7032(3) -0.1391(2) 0.53701(17) 0.0319(7) Uani 1 1 d .
C1 C 0.0839(4) 0.4993(3) 1.16644(19) 0.0306(9) Uani 1 1 d .
C2 C 0.1255(4) 0.5987(3) 1.1565(2) 0.0343(9) Uani 1 1 d .
C3 C 0.0131(4) 0.7019(3) 1.1500(2) 0.0337(9) Uani 1 1 d .
H3 H 0.0402 0.7695 1.1423 0.040 Uiso 1 1 calc R
C4 C -0.1430(4) 0.7084(3) 1.1545(2) 0.0401(10) Uani 1 1 d .
H4 H -0.2207 0.7804 1.1488 0.048 Uiso 1 1 calc R
C5 C -0.1846(4) 0.6099(3) 1.1673(2) 0.0324(9) Uani 1 1 d .
H5 H -0.2906 0.6155 1.1725 0.039 Uiso 1 1 calc R
C6 C -0.0719(4) 0.5038(3) 1.17243(19) 0.0311(9) Uani 1 1 d .
C7 C -0.1190(4) 0.3981(3) 1.1857(2) 0.0368(10) Uani 1 1 d .
H7 H -0.0231 0.3307 1.1890 0.044 Uiso 1 1 calc R
C8 C -0.2243(4) 0.3966(3) 1.2639(2) 0.0525(12) Uani 1 1 d .
H8A H -0.1696 0.3993 1.3090 0.079 Uiso 1 1 calc R
H8B H -0.2521 0.3268 1.2702 0.079 Uiso 1 1 calc R
H8C H -0.3183 0.4628 1.2623 0.079 Uiso 1 1 calc R
C9 C -0.2016(4) 0.3859(3) 1.1165(2) 0.0460(11) Uani 1 1 d .
H9A H -0.2922 0.4537 1.1098 0.069 Uiso 1 1 calc R
H9B H -0.2347 0.3185 1.1279 0.069 Uiso 1 1 calc R
H9C H -0.1308 0.3777 1.0673 0.069 Uiso 1 1 calc R
C10 C 0.2945(4) 0.5932(3) 1.1540(2) 0.0452(11) Uani 1 1 d .
H10 H 0.3553 0.5128 1.1694 0.054 Uiso 1 1 calc R
C11 C 0.3175(4) 0.6655(3) 1.2124(2) 0.0551(12) Uani 1 1 d .
H11A H 0.4276 0.6567 1.2097 0.083 Uiso 1 1 calc R
H11B H 0.2812 0.6419 1.2664 0.083 Uiso 1 1 calc R
H11C H 0.2588 0.7453 1.1993 0.083 Uiso 1 1 calc R
C12 C 0.3568(5) 0.6211(4) 1.0694(2) 0.0684(14) Uani 1 1 d .
H12A H 0.2968 0.6986 1.0513 0.103 Uiso 1 1 calc R
H12B H 0.3484 0.5672 1.0340 0.103 Uiso 1 1 calc R
H12C H 0.4655 0.6156 1.0685 0.103 Uiso 1 1 calc R
C13 C 0.2705(4) 0.3355(3) 1.1156(2) 0.0276(8) Uani 1 1 d .
C14 C 0.2175(4) 0.3575(3) 1.03424(19) 0.0379(10) Uani 1 1 d .
H14A H 0.1240 0.4242 1.0333 0.057 Uiso 1 1 calc R
H14B H 0.1947 0.2912 1.0205 0.057 Uiso 1 1 calc R
H14C H 0.2989 0.3716 0.9954 0.057 Uiso 1 1 calc R
C15 C 0.4149(4) 0.2391(3) 1.1289(2) 0.0256(8) Uani 1 1 d .
C16 C 0.4771(4) 0.2183(3) 1.2008(2) 0.0341(9) Uani 1 1 d .
H16 H 0.4270 0.2636 1.2441 0.041 Uiso 1 1 calc R
C17 C 0.6134(4) 0.1307(3) 1.2084(2) 0.0367(10) Uani 1 1 d .
H17 H 0.6565 0.1127 1.2580 0.044 Uiso 1 1 calc R
C18 C 0.6867(4) 0.0696(3) 1.1442(2) 0.0352(9) Uani 1 1 d .
H18 H 0.7810 0.0090 1.1491 0.042 Uiso 1 1 calc R
C19 C 0.6227(4) 0.0963(3) 1.0714(2) 0.0279(9) Uani 1 1 d .
C20 C 0.7021(4) 0.0379(3) 0.99790(19) 0.0258(8) Uani 1 1 d .
C21 C 0.8465(4) -0.0439(3) 0.9986(2) 0.0340(9) Uani 1 1 d .
H21 H 0.8935 -0.0628 1.0471 0.041 Uiso 1 1 calc R
C22 C 0.9245(4) -0.0985(3) 0.9326(2) 0.0380(10) Uani 1 1 d .
H22 H 1.0231 -0.1548 0.9355 0.046 Uiso 1 1 calc R
C23 C 0.8578(4) -0.0707(3) 0.8615(2) 0.0342(9) Uani 1 1 d .
H23 H 0.9130 -0.1073 0.8152 0.041 Uiso 1 1 calc R
C24 C 0.7127(4) 0.0093(3) 0.8560(2) 0.0271(8) Uani 1 1 d .
C25 C 0.6346(4) 0.0635(3) 0.9246(2) 0.0243(8) Uani 1 1 d .
C26 C 0.6470(4) 0.0294(3) 0.7772(2) 0.0270(8) Uani 1 1 d .
C27 C 0.5258(4) 0.1234(3) 0.7542(2) 0.0312(9) Uani 1 1 d .
H27 H 0.4779 0.1825 0.7891 0.037 Uiso 1 1 calc R
C28 C 0.4749(4) 0.1307(3) 0.6800(2) 0.0359(10) Uani 1 1 d .
H28 H 0.3922 0.1952 0.6638 0.043 Uiso 1 1 calc R
C29 C 0.5436(4) 0.0453(3) 0.6299(2) 0.0334(9) Uani 1 1 d .
H29 H 0.5077 0.0479 0.5795 0.040 Uiso 1 1 calc R
C30 C 0.6670(4) -0.0452(3) 0.6549(2) 0.0276(9) Uani 1 1 d .
C31 C 0.7518(4) -0.1411(3) 0.6044(2) 0.0301(9) Uani 1 1 d .
C32 C 0.8862(4) -0.2338(3) 0.6372(2) 0.0395(10) Uani 1 1 d .
H32A H 0.8489 -0.2730 0.6848 0.059 Uiso 1 1 calc R
H32B H 0.9605 -0.2003 0.6514 0.059 Uiso 1 1 calc R
H32C H 0.9368 -0.2882 0.5967 0.059 Uiso 1 1 calc R
C33 C 0.7754(4) -0.2308(3) 0.4859(2) 0.0329(9) Uani 1 1 d .
C34 C 0.7291(4) -0.3276(3) 0.4979(2) 0.0388(10) Uani 1 1 d .
C35 C 0.7940(5) -0.4116(3) 0.4443(2) 0.0513(12) Uani 1 1 d .
H35 H 0.7643 -0.4780 0.4510 0.062 Uiso 1 1 calc R
C36 C 0.9010(5) -0.3999(3) 0.3814(2) 0.0483(11) Uani 1 1 d .
H36 H 0.9453 -0.4585 0.3458 0.058 Uiso 1 1 calc R
C37 C 0.9432(4) -0.3033(3) 0.3705(2) 0.0423(10) Uani 1 1 d .
H37 H 1.0163 -0.2958 0.3269 0.051 Uiso 1 1 calc R
C38 C 0.8816(4) -0.2164(3) 0.4217(2) 0.0357(9) Uani 1 1 d .
C39 C 0.9297(4) -0.1102(3) 0.4091(2) 0.0470(11) Uani 1 1 d .
H39 H 0.8507 -0.0493 0.4398 0.056 Uiso 1 1 calc R
C40 C 1.0845(5) -0.1340(4) 0.4407(3) 0.0715(15) Uani 1 1 d .
H40A H 1.0798 -0.1657 0.4962 0.107 Uiso 1 1 calc R
H40B H 1.1086 -0.0630 0.4382 0.107 Uiso 1 1 calc R
H40C H 1.1651 -0.1885 0.4081 0.107 Uiso 1 1 calc R
C41 C 0.9406(5) -0.0664(4) 0.3209(3) 0.0734(15) Uani 1 1 d .
H41A H 0.9502 0.0097 0.3168 0.110 Uiso 1 1 calc R
H41B H 0.8471 -0.0630 0.2979 0.110 Uiso 1 1 calc R
H41C H 1.0313 -0.1180 0.2919 0.110 Uiso 1 1 calc R
C42 C 0.6074(5) -0.3383(4) 0.5647(2) 0.0507(12) Uani 1 1 d .
H42 H 0.6100 -0.2894 0.6069 0.061 Uiso 1 1 calc R
C43 C 0.6363(6) -0.4551(4) 0.6029(3) 0.107(2) Uani 1 1 d .
H43A H 0.5502 -0.4564 0.6433 0.161 Uiso 1 1 calc R
H43B H 0.7325 -0.4786 0.6283 0.161 Uiso 1 1 calc R
H43C H 0.6450 -0.5075 0.5624 0.161 Uiso 1 1 calc R
C44 C 0.4492(5) -0.2931(5) 0.5384(3) 0.128(3) Uani 1 1 d .
H44A H 0.4473 -0.3284 0.4899 0.192 Uiso 1 1 calc R
H44B H 0.4208 -0.2105 0.5273 0.192 Uiso 1 1 calc R
H44C H 0.3754 -0.3108 0.5807 0.192 Uiso 1 1 calc R

loop_
_atom_site_aniso_label
_atom_site_aniso_U_11
_atom_site_aniso_U_22
_atom_site_aniso_U_33
_atom_site_aniso_U_23
_atom_site_aniso_U_13
_atom_site_aniso_U_12
O1 0.0294(15) 0.0428(16) 0.0281(15) -0.0115(12) -0.0031(11) -0.0007(13)
N1 0.0304(18) 0.0278(18) 0.0273(18) -0.0061(14) 0.0025(14) -0.0067(15)
N2 0.0319(19) 0.0265(17) 0.0257(18) -0.0026(14) 0.0014(14) -0.0106(15)
N3 0.0316(18) 0.0332(18) 0.0231(17) -0.0060(14) -0.0006(14) -0.0127(14)
N4 0.0351(19) 0.0344(19) 0.0265(18) -0.0062(15) -0.0033(14) -0.0102(15)
C1 0.031(2) 0.038(2) 0.022(2) -0.0072(17) 0.0014(16) -0.0081(19)
C2 0.032(2) 0.034(2) 0.034(2) -0.0051(18) 0.0019(17) -0.0087(19)
C3 0.037(2) 0.024(2) 0.037(2) -0.0059(17) -0.0062(18) -0.0047(19)
C4 0.042(3) 0.031(2) 0.040(3) -0.0051(19) -0.0071(19) -0.001(2)
C5 0.026(2) 0.034(2) 0.034(2) -0.0077(18) -0.0045(17) -0.0031(19)
C6 0.030(2) 0.042(2) 0.024(2) -0.0054(17) -0.0021(16) -0.0132(19)
C7 0.035(2) 0.034(2) 0.044(3) -0.0031(19) -0.0044(19) -0.0144(19)
C8 0.046(3) 0.056(3) 0.055(3) 0.006(2) -0.001(2) -0.021(2)
C9 0.046(3) 0.041(3) 0.055(3) -0.013(2) -0.007(2) -0.016(2)
C10 0.029(2) 0.031(2) 0.075(3) -0.012(2) 0.002(2) -0.0097(19)
C11 0.031(2) 0.084(3) 0.059(3) -0.026(3) -0.004(2) -0.023(2)
C12 0.038(3) 0.126(4) 0.052(3) -0.017(3) 0.006(2) -0.042(3)
C13 0.030(2) 0.030(2) 0.025(2) -0.0025(17) -0.0004(17) -0.0130(18)
C14 0.038(2) 0.046(3) 0.026(2) -0.0067(18) 0.0000(18) -0.0089(19)
C15 0.025(2) 0.030(2) 0.023(2) -0.0074(17) 0.0029(16) -0.0099(17)
C16 0.034(2) 0.042(2) 0.027(2) -0.0077(18) 0.0000(17) -0.012(2)
C17 0.044(3) 0.039(2) 0.023(2) -0.0029(18) -0.0057(18) -0.007(2)
C18 0.039(2) 0.035(2) 0.028(2) -0.0029(18) -0.0041(18) -0.0059(19)
C19 0.033(2) 0.020(2) 0.031(2) 0.0001(16) -0.0025(17) -0.0094(18)
C20 0.027(2) 0.028(2) 0.023(2) -0.0042(16) -0.0033(16) -0.0090(17)
C21 0.033(2) 0.035(2) 0.027(2) -0.0031(18) -0.0066(17) -0.0004(19)
C22 0.033(2) 0.037(2) 0.037(2) -0.0143(19) -0.0038(19) 0.0023(19)
C23 0.037(2) 0.033(2) 0.030(2) -0.0133(18) 0.0009(18) -0.0056(19)
C24 0.029(2) 0.026(2) 0.027(2) -0.0068(16) -0.0008(17) -0.0103(18)
C25 0.021(2) 0.0184(19) 0.033(2) -0.0031(16) -0.0001(16) -0.0064(16)
C26 0.030(2) 0.027(2) 0.026(2) -0.0092(17) 0.0056(17) -0.0135(18)
C27 0.028(2) 0.029(2) 0.034(2) -0.0101(18) 0.0008(17) -0.0049(18)
C28 0.032(2) 0.036(2) 0.032(2) -0.0036(18) -0.0061(18) 0.0008(18)
C29 0.035(2) 0.038(2) 0.027(2) -0.0010(18) -0.0082(18) -0.0092(19)
C30 0.031(2) 0.028(2) 0.029(2) -0.0074(17) -0.0019(17) -0.0154(18)
C31 0.031(2) 0.031(2) 0.028(2) -0.0044(17) -0.0035(17) -0.0095(18)
C32 0.036(2) 0.044(3) 0.032(2) -0.0129(19) -0.0055(18) -0.0006(19)
C33 0.032(2) 0.034(2) 0.030(2) -0.0077(18) -0.0053(18) -0.0051(18)
C34 0.044(3) 0.039(2) 0.033(2) -0.0062(19) -0.0011(19) -0.013(2)
C35 0.064(3) 0.043(3) 0.050(3) -0.015(2) -0.004(2) -0.019(2)
C36 0.059(3) 0.048(3) 0.039(3) -0.020(2) 0.002(2) -0.017(2)
C37 0.036(2) 0.062(3) 0.025(2) -0.012(2) 0.0078(18) -0.013(2)
C38 0.036(2) 0.047(3) 0.025(2) -0.0071(19) -0.0036(18) -0.014(2)
C39 0.052(3) 0.052(3) 0.041(3) -0.012(2) 0.011(2) -0.024(2)
C40 0.073(4) 0.103(4) 0.064(3) 0.015(3) -0.026(3) -0.062(3)
C41 0.080(4) 0.074(4) 0.067(4) 0.026(3) -0.019(3) -0.031(3)
C42 0.061(3) 0.054(3) 0.045(3) -0.012(2) 0.009(2) -0.032(2)
C43 0.085(4) 0.091(4) 0.114(5) 0.046(4) 0.016(3) -0.014(3)
C44 0.042(3) 0.183(6) 0.119(5) 0.077(4) 0.013(3) -0.019(4)

loop_
_atom_type_symbol
_atom_type_description
_atom_type_scat_dispersion_real
_atom_type_scat_dispersion_imag
_atom_type_scat_source
C C 0.0033 0.0016 'International Tables Vol C Tables 4.2.6.8 and 6.1.1.4'
H H 0.0000 0.0000 'International Tables Vol C Tables 4.2.6.8 and 6.1.1.4'
N N 0.0061 0.0033 'International Tables Vol C Tables 4.2.6.8 and 6.1.1.4'
O O 0.0106 0.0060 'International Tables Vol C Tables 4.2.6.8 and 6.1.1.4'

loop_
_geom_angle_atom_site_label_1
_geom_angle_atom_site_label_2
_geom_angle_atom_site_label_3
_geom_angle
C25 O1 H1 109.5
C13 N1 C1 121.0(3)
C15 N2 C19 119.8(3)
C30 N3 C26 119.1(3)
C31 N4 C33 120.6(3)
C2 C1 C6 121.6(3)
C2 C1 N1 116.3(3)
C6 C1 N1 122.0(3)
C3 C2 C1 119.4(3)
C3 C2 C10 119.4(3)
C1 C2 C10 121.2(3)
C2 C3 C4 120.0(3)
C2 C3 H3 120.0
C4 C3 H3 120.0
C5 C4 C3 120.6(3)
C5 C4 H4 119.7
C3 C4 H4 119.7
C6 C5 C4 120.4(3)
C6 C5 H5 119.8
C4 C5 H5 119.8
C5 C6 C1 118.1(3)
C5 C6 C7 119.7(3)
C1 C6 C7 122.3(3)
C6 C7 C9 111.4(3)
C6 C7 C8 112.1(3)
C9 C7 C8 108.9(3)
C6 C7 H7 108.1
C9 C7 H7 108.1
C8 C7 H7 108.1
C7 C8 H8A 109.5
C7 C8 H8B 109.5
H8A C8 H8B 109.5
C7 C8 H8C 109.5
H8A C8 H8C 109.5
H8B C8 H8C 109.5
C7 C9 H9A 109.5
C7 C9 H9B 109.5
H9A C9 H9B 109.5
C7 C9 H9C 109.5
H9A C9 H9C 109.5
H9B C9 H9C 109.5
C11 C10 C12 112.1(3)
C11 C10 C2 112.8(3)
C12 C10 C2 110.4(3)
C11 C10 H10 107.1
C12 C10 H10 107.1
C2 C10 H10 107.1
C10 C11 H11A 109.5
C10 C11 H11B 109.5
H11A C11 H11B 109.5
C10 C11 H11C 109.5
H11A C11 H11C 109.5
H11B C11 H11C 109.5
C10 C12 H12A 109.5
C10 C12 H12B 109.5
H12A C12 H12B 109.5
C10 C12 H12C 109.5
H12A C12 H12C 109.5
H12B C12 H12C 109.5
N1 C13 C14 126.0(3)
N1 C13 C15 116.0(3)
C14 C13 C15 117.9(3)
C13 C14 H14A 109.5
C13 C14 H14B 109.5
H14A C14 H14B 109.5
C13 C14 H14C 109.5
H14A C14 H14C 109.5
H14B C14 H14C 109.5
N2 C15 C16 122.1(3)
N2 C15 C13 116.4(3)
C16 C15 C13 121.3(3)
C17 C16 C15 118.5(3)
C17 C16 H16 120.7
C15 C16 H16 120.7
C18 C17 C16 119.7(4)
C18 C17 H17 120.1
C16 C17 H17 120.1
C17 C18 C19 119.9(3)
C17 C18 H18 120.0
C19 C18 H18 120.0
N2 C19 C18 119.8(3)
N2 C19 C20 117.7(3)
C18 C19 C20 122.4(3)
C21 C20 C25 117.1(3)
C21 C20 C19 120.8(3)
C25 C20 C19 122.1(3)
C22 C21 C20 122.9(3)
C22 C21 H21 118.6
C20 C21 H21 118.6
C21 C22 C23 119.1(3)
C21 C22 H22 120.5
C23 C22 H22 120.5
C22 C23 C24 121.6(3)
C22 C23 H23 119.2
C24 C23 H23 119.2
C23 C24 C25 118.2(3)
C23 C24 C26 117.7(3)
C25 C24 C26 124.1(3)
O1 C25 C24 118.5(3)
O1 C25 C20 120.4(3)
C24 C25 C20 121.1(3)
N3 C26 C27 120.4(3)
N3 C26 C24 114.1(3)
C27 C26 C24 125.5(3)
C28 C27 C26 119.6(3)
C28 C27 H27 120.2
C26 C27 H27 120.2
C29 C28 C27 120.1(3)
C29 C28 H28 120.0
C27 C28 H28 120.0
C28 C29 C30 118.0(3)
C28 C29 H29 121.0
C30 C29 H29 121.0
N3 C30 C29 122.7(3)
N3 C30 C31 115.0(3)
C29 C30 C31 122.3(3)
N4 C31 C30 117.1(3)
N4 C31 C32 125.2(3)
C30 C31 C32 117.7(3)
C31 C32 H32A 109.5
C31 C32 H32B 109.5
H32A C32 H32B 109.5
C31 C32 H32C 109.5
H32A C32 H32C 109.5
H32B C32 H32C 109.5
C34 C33 C38 122.0(3)
C34 C33 N4 119.2(3)
C38 C33 N4 118.6(3)
C35 C34 C33 117.8(4)
C35 C34 C42 121.1(4)
C33 C34 C42 121.1(3)
C36 C35 C34 121.1(4)
C36 C35 H35 119.4
C34 C35 H35 119.4
C37 C36 C35 119.9(4)
C37 C36 H36 120.0
C35 C36 H36 120.0
C36 C37 C38 121.5(4)
C36 C37 H37 119.2
C38 C37 H37 119.2
C37 C38 C33 117.7(4)
C37 C38 C39 121.0(3)
C33 C38 C39 121.3(3)
C40 C39 C38 110.1(3)
C40 C39 C41 109.1(3)
C38 C39 C41 112.4(3)
C40 C39 H39 108.4
C38 C39 H39 108.4
C41 C39 H39 108.4
C39 C40 H40A 109.5
C39 C40 H40B 109.5
H40A C40 H40B 109.5
C39 C40 H40C 109.5
H40A C40 H40C 109.5
H40B C40 H40C 109.5
C39 C41 H41A 109.5
C39 C41 H41B 109.5
H41A C41 H41B 109.5
C39 C41 H41C 109.5
H41A C41 H41C 109.5
H41B C41 H41C 109.5
C43 C42 C44 110.3(4)
C43 C42 C34 114.0(4)
C44 C42 C34 111.8(4)
C43 C42 H42 106.7
C44 C42 H42 106.7
C34 C42 H42 106.7
C42 C43 H43A 109.5
C42 C43 H43B 109.5
H43A C43 H43B 109.5
C42 C43 H43C 109.5
H43A C43 H43C 109.5
H43B C43 H43C 109.5
C42 C44 H44A 109.5
C42 C44 H44B 109.5
H44A C44 H44B 109.5
C42 C44 H44C 109.5
H44A C44 H44C 109.5
H44B C44 H44C 109.5

loop_
_geom_bond_atom_site_label_1
_geom_bond_atom_site_label_2
_geom_bond_distance
O1 C25 1.354(4)
O1 H1 0.8400
N1 C13 1.281(4)
N1 C1 1.425(4)
N2 C15 1.345(4)
N2 C19 1.346(4)
N3 C30 1.348(4)
N3 C26 1.354(4)
N4 C31 1.277(4)
N4 C33 1.439(4)
C1 C2 1.405(4)
C1 C6 1.411(4)
C2 C3 1.364(4)
C2 C10 1.533(4)
C3 C4 1.407(5)
C3 H3 0.9500
C4 C5 1.395(4)
C4 H4 0.9500
C5 C6 1.388(4)
C5 H5 0.9500
C6 C7 1.510(4)
C7 C9 1.530(4)
C7 C8 1.537(5)
C7 H7 1.0000
C8 H8A 0.9800
C8 H8B 0.9800
C8 H8C 0.9800
C9 H9A 0.9800
C9 H9B 0.9800
C9 H9C 0.9800
C10 C11 1.492(5)
C10 C12 1.520(5)
C10 H10 1.0000
C11 H11A 0.9800
C11 H11B 0.9800
C11 H11C 0.9800
C12 H12A 0.9800
C12 H12B 0.9800
C12 H12C 0.9800
C13 C14 1.491(4)
C13 C15 1.492(4)
C14 H14A 0.9800
C14 H14B 0.9800
C14 H14C 0.9800
C15 C16 1.378(4)
C16 C17 1.375(4)
C16 H16 0.9500
C17 C18 1.367(4)
C17 H17 0.9500
C18 C19 1.398(4)
C18 H18 0.9500
C19 C20 1.492(4)
C20 C21 1.383(4)
C20 C25 1.421(4)
C21 C22 1.365(4)
C21 H21 0.9500
C22 C23 1.384(4)
C22 H22 0.9500
C23 C24 1.386(4)
C23 H23 0.9500
C24 C25 1.399(4)
C24 C26 1.501(4)
C26 C27 1.386(4)
C27 C28 1.383(4)
C27 H27 0.9500
C28 C29 1.369(4)
C28 H28 0.9500
C29 C30 1.384(4)
C29 H29 0.9500
C30 C31 1.487(4)
C31 C32 1.506(4)
C32 H32A 0.9800
C32 H32B 0.9800
C32 H32C 0.9800
C33 C34 1.399(5)
C33 C38 1.402(4)
C34 C35 1.392(5)
C34 C42 1.512(5)
C35 C36 1.383(5)
C35 H35 0.9500
C36 C37 1.375(5)
C36 H36 0.9500
C37 C38 1.388(5)
C37 H37 0.9500
C38 C39 1.521(5)
C39 C40 1.516(5)
C39 C41 1.535(5)
C39 H39 1.0000
C40 H40A 0.9800
C40 H40B 0.9800
C40 H40C 0.9800
C41 H41A 0.9800
C41 H41B 0.9800
C41 H41C 0.9800
C42 C43 1.483(5)
C42 C44 1.488(6)
C42 H42 1.0000
C43 H43A 0.9800
C43 H43B 0.9800
C43 H43C 0.9800
C44 H44A 0.9800
C44 H44B 0.9800
C44 H44C 0.9800

loop_
_geom_torsion_atom_site_label_1
_geom_torsion_atom_site_label_2
_geom_torsion_atom_site_label_3
_geom_torsion_atom_site_label_4
_geom_torsion
C13 N1 C1 C2 -96.6(4)
C13 N1 C1 C6 87.4(4)
C6 C1 C2 C3 -2.1(5)
N1 C1 C2 C3 -178.1(3)
C6 C1 C2 C10 177.1(3)
N1 C1 C2 C10 1.1(5)
C1 C2 C3 C4 1.1(5)
C10 C2 C3 C4 -178.1(3)
C2 C3 C4 C5 1.3(5)
C3 C4 C5 C6 -2.7(5)
C4 C5 C6 C1 1.6(5)
C4 C5 C6 C7 -179.6(3)
C2 C1 C6 C5 0.8(5)
N1 C1 C6 C5 176.5(3)
C2 C1 C6 C7 -178.0(3)
N1 C1 C6 C7 -2.3(5)
C5 C6 C7 C9 62.7(4)
C1 C6 C7 C9 -118.6(4)
C5 C6 C7 C8 -59.6(4)
C1 C6 C7 C8 119.1(4)
C3 C2 C10 C11 52.5(5)
C1 C2 C10 C11 -126.7(4)
C3 C2 C10 C12 -73.8(4)
C1 C2 C10 C12 107.0(4)
C1 N1 C13 C14 -7.5(5)
C1 N1 C13 C15 169.6(3)
C19 N2 C15 C16 1.0(5)
C19 N2 C15 C13 175.8(3)
N1 C13 C15 N2 -176.8(3)
C14 C13 C15 N2 0.6(4)
N1 C13 C15 C16 -2.0(5)
C14 C13 C15 C16 175.4(3)
N2 C15 C16 C17 -3.1(5)
C13 C15 C16 C17 -177.7(3)
C15 C16 C17 C18 2.6(5)
C16 C17 C18 C19 -0.1(5)
C15 N2 C19 C18 1.5(5)
C15 N2 C19 C20 -176.5(3)
C17 C18 C19 N2 -2.0(5)
C17 C18 C19 C20 175.9(3)
N2 C19 C20 C21 176.0(3)
C18 C19 C20 C21 -2.0(5)
N2 C19 C20 C25 -3.7(5)
C18 C19 C20 C25 178.4(3)
C25 C20 C21 C22 0.5(5)
C19 C20 C21 C22 -179.2(3)
C20 C21 C22 C23 0.7(6)
C21 C22 C23 C24 -1.5(5)
C22 C23 C24 C25 1.1(5)
C22 C23 C24 C26 -177.0(3)
C23 C24 C25 O1 -179.7(3)
C26 C24 C25 O1 -1.8(5)
C23 C24 C25 C20 0.2(5)
C26 C24 C25 C20 178.1(3)
C21 C20 C25 O1 179.0(3)
C19 C20 C25 O1 -1.4(5)
C21 C20 C25 C24 -0.9(5)
C19 C20 C25 C24 178.7(3)
C30 N3 C26 C27 -2.6(5)
C30 N3 C26 C24 178.5(3)
C23 C24 C26 N3 16.4(4)
C25 C24 C26 N3 -161.5(3)
C23 C24 C26 C27 -162.4(3)
C25 C24 C26 C27 19.7(5)
N3 C26 C27 C28 2.1(5)
C24 C26 C27 C28 -179.1(3)
C26 C27 C28 C29 0.3(5)
C27 C28 C29 C30 -2.1(5)
C26 N3 C30 C29 0.7(5)
C26 N3 C30 C31 -179.0(3)
C28 C29 C30 N3 1.6(5)
C28 C29 C30 C31 -178.7(3)
C33 N4 C31 C30 -177.7(3)
C33 N4 C31 C32 1.2(5)
N3 C30 C31 N4 177.6(3)
C29 C30 C31 N4 -2.2(5)
N3 C30 C31 C32 -1.4(4)
C29 C30 C31 C32 178.8(3)
C31 N4 C33 C34 84.6(4)
C31 N4 C33 C38 -100.4(4)
C38 C33 C34 C35 1.0(5)
N4 C33 C34 C35 175.9(3)
C38 C33 C34 C42 -176.4(4)
N4 C33 C34 C42 -1.5(5)
C33 C34 C35 C36 0.2(6)
C42 C34 C35 C36 177.5(4)
C34 C35 C36 C37 -0.9(6)
C35 C36 C37 C38 0.4(6)
C36 C37 C38 C33 0.7(5)
C36 C37 C38 C39 179.8(4)
C34 C33 C38 C37 -1.4(5)
N4 C33 C38 C37 -176.4(3)
C34 C33 C38 C39 179.5(3)
N4 C33 C38 C39 4.5(5)
C37 C38 C39 C40 -79.6(4)
C33 C38 C39 C40 99.5(4)
C37 C38 C39 C41 42.3(5)
C33 C38 C39 C41 -138.6(4)
C35 C34 C42 C43 39.4(6)
C33 C34 C42 C43 -143.3(4)
C35 C34 C42 C44 -86.6(5)
C33 C34 C42 C44 90.7(5)
